data_7214670
loop_
_publ_author_name
'Peng, Guo'
'Liu, Zhihui'
'Ma, Li'
'Liang, Li'
'Zhang, Limin'
'Kostakis, George. E'
'Deng, Hong'

_publ_section_title
;
 A series of 3d--4f heterometallic coordination polymers constructed from
 size-tunable copper halide clusters and lanthanide-organic motifs
;
_journal_issue 18
_journal_name_full CrystEngComm
_journal_page_first 5974
_journal_paper_doi 10.1039/c2ce25214g
_journal_volume 14
_journal_year 2012
_chemical_formula_moiety '2(C36 H32 Br6 Cu6 Eu2 N6 O16), 7(H2 O)'
_chemical_formula_sum 'C72 H78 Br12 Cu12 Eu4 N12 O39'
_chemical_formula_weight 4064.70
_chemical_name_systematic
;
?
;
_space_group_IT_number 2
_symmetry_cell_setting triclinic
_symmetry_space_group_name_Hall '-P 1'
_symmetry_space_group_name_H-M 'P -1'
_atom_sites_solution_hydrogens geom
_atom_sites_solution_primary direct
_atom_sites_solution_secondary difmap
_audit_creation_method SHELXL-97
_cell_angle_alpha 73.386(2)
_cell_angle_beta 82.825(2)
_cell_angle_gamma 77.750(2)
_cell_formula_units_Z 1
_cell_length_a 9.8257(14)
_cell_length_b 14.790(2)
_cell_length_c 20.182(3)
_cell_measurement_reflns_used 9821
_cell_measurement_temperature 296(2)
_cell_measurement_theta_max 25.20
_cell_measurement_theta_min 2.02
_cell_volume 2740.0(7)
_computing_cell_refinement 'Apex2 (Bruker, 2005)'
_computing_data_collection 'Apex2 (Bruker, 2005)'
_computing_data_reduction 'Apex2 (Bruker, 2005)'
_computing_molecular_graphics 'SHELXTL 6.12'
_computing_publication_material 'SHELXTL 6.12'
_computing_structure_refinement 'SHELXL-97 (Sheldrick, 2008)'
_computing_structure_solution 'SHELXTL 6.12 (Bruker, 2000-2003)'
_diffrn_ambient_temperature 296(2)
_diffrn_measured_fraction_theta_full 0.995
_diffrn_measured_fraction_theta_max 0.995
_diffrn_measurement_device_type 'Bruker AXS SMART APEX CCD diffractometer'
_diffrn_measurement_method '\w scans'
_diffrn_radiation_monochromator graphite
_diffrn_radiation_source 'fine-focus sealed tube'
_diffrn_radiation_type MoK\a
_diffrn_radiation_wavelength 0.71073
_diffrn_reflns_av_R_equivalents 0.0631
_diffrn_reflns_av_sigmaI/netI 0.0802
_diffrn_reflns_limit_h_max 11
_diffrn_reflns_limit_h_min -11
_diffrn_reflns_limit_k_max 17
_diffrn_reflns_limit_k_min -17
_diffrn_reflns_limit_l_max 24
_diffrn_reflns_limit_l_min -24
_diffrn_reflns_number 26246
_diffrn_reflns_theta_full 25.20
_diffrn_reflns_theta_max 25.20
_diffrn_reflns_theta_min 2.02
_diffrn_standards_number 0
_exptl_absorpt_coefficient_mu 8.983
_exptl_absorpt_correction_T_max 0.5335
_exptl_absorpt_correction_T_min 0.2426
_exptl_absorpt_correction_type multi-scan
_exptl_absorpt_process_details 'Apex2 (Bruker, 2005)'
_exptl_crystal_colour yellow
_exptl_crystal_density_diffrn 2.463
_exptl_crystal_density_method 'not measured'
_exptl_crystal_description block
_exptl_crystal_F_000 1896
_exptl_crystal_size_max 0.22
_exptl_crystal_size_mid 0.20
_exptl_crystal_size_min 0.08
_refine_diff_density_max 1.386
_refine_diff_density_min -1.109
_refine_diff_density_rms 0.165
_refine_ls_extinction_method none
_refine_ls_goodness_of_fit_ref 1.009
_refine_ls_hydrogen_treatment constr
_refine_ls_matrix_type full
_refine_ls_number_parameters 682
_refine_ls_number_reflns 9821
_refine_ls_number_restraints 0
_refine_ls_restrained_S_all 1.009
_refine_ls_R_factor_all 0.0780
_refine_ls_R_factor_gt 0.0435
_refine_ls_shift/su_max 0.001
_refine_ls_shift/su_mean 0.000
_refine_ls_structure_factor_coef Fsqd
_refine_ls_weighting_details 'calc w=1/[\s^2^(Fo^2^)+(0.0408P)^2^+4.3525P] where P=(Fo^2^+2Fc^2^)/3'
_refine_ls_weighting_scheme calc
_refine_ls_wR_factor_gt 0.0956
_refine_ls_wR_factor_ref 0.1086
_reflns_number_gt 6784
_reflns_number_total 9821
_reflns_threshold_expression >2sigma(I)
_cod_data_source_file c2ce25214g.txt
_cod_data_source_block 2
_cod_original_cell_volume 2739.9(7)
_cod_original_sg_symbol_Hall -P1
_cod_original_sg_symbol_H-M P-1
_cod_database_code 7214670

loop_
_symmetry_equiv_pos_as_xyz
'x, y, z'
'-x, -y, -z'

loop_
_atom_site_label
_atom_site_type_symbol
_atom_site_fract_x
_atom_site_fract_y
_atom_site_fract_z
_atom_site_U_iso_or_equiv
_atom_site_adp_type
_atom_site_occupancy
_atom_site_symmetry_multiplicity
_atom_site_calc_flag
_atom_site_refinement_flags
Br1 Br 0.17226(10) 0.87338(7) 0.49172(6) 0.0477(3) Uani 1 1 d .
Br2 Br 0.51858(11) 0.68529(8) 0.43593(7) 0.0603(3) Uani 1 1 d .
Br3 Br 0.28284(11) 0.82552(8) 0.27198(6) 0.0575(3) Uani 1 1 d .
Br4 Br 0.46308(9) 1.00365(6) 0.33769(5) 0.0383(2) Uani 1 1 d .
Br5 Br 0.99812(11) -0.07818(9) 0.86411(7) 0.0641(3) Uani 1 1 d .
Br6 Br 1.12418(10) 0.11661(7) 0.94468(5) 0.0427(2) Uani 1 1 d .
C1 C 0.5834(9) 0.6817(6) 0.6914(5) 0.031(2) Uani 1 1 d .
C2 C 0.6164(7) 0.7542(5) 0.6257(4) 0.0236(18) Uani 1 1 d .
C3 C 0.7473(8) 0.7789(6) 0.6116(5) 0.034(2) Uani 1 1 d .
H3 H 0.8169 0.7495 0.6423 0.040 Uiso 1 1 calc R
C4 C 0.7729(8) 0.8479(6) 0.5513(5) 0.039(2) Uani 1 1 d .
H4 H 0.8592 0.8668 0.5412 0.047 Uiso 1 1 calc R
C5 C 0.6704(9) 0.8872(7) 0.5075(5) 0.040(2) Uani 1 1 d .
H5 H 0.6886 0.9334 0.4669 0.048 Uiso 1 1 calc R
C6 C 0.5176(9) 0.7968(6) 0.5793(5) 0.032(2) Uani 1 1 d .
H6 H 0.4300 0.7797 0.5893 0.038 Uiso 1 1 calc R
C7 C 0.0984(9) 0.5227(6) 0.3125(5) 0.035(2) Uani 1 1 d .
C8 C 0.0638(9) 0.5732(7) 0.3683(5) 0.039(2) Uani 1 1 d .
C9 C 0.1606(9) 0.6239(7) 0.3796(5) 0.041(2) Uani 1 1 d .
H9 H 0.2455 0.6222 0.3533 0.049 Uiso 1 1 calc R
C10 C 0.0177(11) 0.6739(8) 0.4638(6) 0.058(3) Uani 1 1 d .
H10 H 0.0010 0.7076 0.4974 0.069 Uiso 1 1 calc R
C11 C -0.0843(11) 0.6258(9) 0.4559(6) 0.066(4) Uani 1 1 d .
H11 H -0.1684 0.6289 0.4828 0.079 Uiso 1 1 calc R
C12 C -0.0585(10) 0.5746(8) 0.4087(6) 0.058(3) Uani 1 1 d .
H12 H -0.1240 0.5404 0.4036 0.070 Uiso 1 1 calc R
C13 C -0.0519(8) 1.2901(6) 0.2289(5) 0.031(2) Uani 1 1 d .
C14 C -0.0583(8) 1.1906(5) 0.2722(4) 0.0247(19) Uani 1 1 d .
C15 C -0.1845(8) 1.1593(6) 0.2930(5) 0.036(2) Uani 1 1 d .
H15 H -0.2689 1.2003 0.2812 0.044 Uiso 1 1 calc R
C16 C -0.1809(9) 1.0676(7) 0.3308(5) 0.044(3) Uani 1 1 d .
H16 H -0.2638 1.0446 0.3445 0.053 Uiso 1 1 calc R
C17 C -0.0565(10) 1.0078(7) 0.3493(5) 0.048(3) Uani 1 1 d .
H17 H -0.0579 0.9463 0.3779 0.058 Uiso 1 1 calc R
C18 C 0.0625(8) 1.1266(5) 0.2910(4) 0.028(2) Uani 1 1 d .
H18 H 0.1468 1.1480 0.2775 0.033 Uiso 1 1 calc R
C19 C 0.8372(8) 0.6098(5) 0.1881(4) 0.0266(19) Uani 1 1 d .
C20 C 0.8217(8) 0.6915(6) 0.2181(4) 0.0272(19) Uani 1 1 d .
C21 C 0.6915(8) 0.7284(6) 0.2450(5) 0.037(2) Uani 1 1 d .
H21 H 0.6159 0.7009 0.2430 0.044 Uiso 1 1 calc R
C22 C 0.7787(10) 0.8428(7) 0.2756(5) 0.049(3) Uani 1 1 d .
H22 H 0.7647 0.8943 0.2950 0.058 Uiso 1 1 calc R
C23 C 0.9102(9) 0.8104(6) 0.2496(5) 0.044(3) Uani 1 1 d .
H23 H 0.9836 0.8403 0.2512 0.053 Uiso 1 1 calc R
C24 C 0.9334(8) 0.7343(6) 0.2212(4) 0.032(2) Uani 1 1 d .
H24 H 1.0226 0.7114 0.2042 0.039 Uiso 1 1 calc R
C25 C 0.6545(9) 0.3870(6) 0.8841(5) 0.031(2) Uani 1 1 d .
C26 C 0.6364(8) 0.2845(6) 0.9103(5) 0.031(2) Uani 1 1 d .
C27 C 0.5038(9) 0.2626(6) 0.9258(6) 0.049(3) Uani 1 1 d .
H27 H 0.4246 0.3107 0.9198 0.059 Uiso 1 1 calc R
C28 C 0.4933(10) 0.1668(7) 0.9503(6) 0.056(3) Uani 1 1 d .
H28 H 0.4065 0.1487 0.9616 0.068 Uiso 1 1 calc R
C29 C 0.6144(9) 0.0987(7) 0.9575(5) 0.043(2) Uani 1 1 d .
H29 H 0.6060 0.0345 0.9744 0.052 Uiso 1 1 calc R
C30 C 0.7504(8) 0.2119(6) 0.9189(5) 0.033(2) Uani 1 1 d .
H30 H 0.8384 0.2281 0.9080 0.039 Uiso 1 1 calc R
C31 C 1.5455(8) -0.3147(6) 0.8612(5) 0.031(2) Uani 1 1 d .
C32 C 1.5270(8) -0.2100(6) 0.8599(5) 0.032(2) Uani 1 1 d .
C33 C 1.3923(8) -0.1568(6) 0.8626(5) 0.038(2) Uani 1 1 d .
H33 H 1.3170 -0.1868 0.8652 0.046 Uiso 1 1 calc R
C34 C 1.4783(9) -0.0231(6) 0.8569(5) 0.045(3) Uani 1 1 d .
H34 H 1.4624 0.0413 0.8565 0.053 Uiso 1 1 calc R
C35 C 1.6105(9) -0.0683(7) 0.8526(5) 0.044(2) Uani 1 1 d .
H35 H 1.6836 -0.0354 0.8478 0.053 Uiso 1 1 calc R
C36 C 1.6373(8) -0.1650(6) 0.8552(5) 0.036(2) Uani 1 1 d .
H36 H 1.7285 -0.1987 0.8539 0.043 Uiso 1 1 calc R
Cu1 Cu 0.40210(14) 0.89984(10) 0.44654(7) 0.0577(4) Uani 1 1 d .
Cu2 Cu 0.27428(14) 0.75730(10) 0.42757(8) 0.0619(4) Uani 1 1 d .
Cu3 Cu 0.24132(13) 0.93985(9) 0.34139(9) 0.0660(4) Uani 1 1 d .
Cu4 Cu 0.48543(13) 0.83311(11) 0.32588(8) 0.0654(4) Uani 1 1 d .
Cu5 Cu 0.90859(14) 0.01357(9) 0.94655(8) 0.0611(4) Uani 1 1 d .
Cu6 Cu 1.17289(13) -0.00381(9) 0.88516(8) 0.0602(4) Uani 1 1 d .
Eu1 Eu 0.83576(4) 0.54676(3) 0.81086(2) 0.02666(12) Uani 1 1 d .
Eu2 Eu 0.36909(4) 0.55188(3) 0.79651(2) 0.02526(12) Uani 1 1 d .
N1 N 0.5411(7) 0.8628(5) 0.5193(4) 0.0382(19) Uani 1 1 d .
N2 N 0.1358(8) 0.6738(6) 0.4258(4) 0.046(2) Uani 1 1 d .
N3 N 0.0662(7) 1.0348(5) 0.3278(4) 0.0326(17) Uani 1 1 d .
N4 N 0.6699(7) 0.8020(5) 0.2738(4) 0.041(2) Uani 1 1 d .
N5 N 0.7424(7) 0.1185(5) 0.9420(4) 0.0343(18) Uani 1 1 d .
N6 N 1.3674(8) -0.0638(5) 0.8617(4) 0.046(2) Uani 1 1 d .
O1 O 0.6748(6) 0.6423(5) 0.7325(4) 0.0503(18) Uani 1 1 d .
O2 O 0.4598(6) 0.6664(4) 0.7013(3) 0.0428(17) Uani 1 1 d .
O3 O 0.0314(6) 0.4618(5) 0.3090(4) 0.0496(18) Uani 1 1 d .
O4 O 0.1973(6) 0.5477(4) 0.2664(3) 0.0423(16) Uani 1 1 d .
O5 O -0.1604(6) 1.3400(4) 0.2017(3) 0.0398(16) Uani 1 1 d .
O6 O 0.0613(6) 1.3178(4) 0.2224(4) 0.0446(17) Uani 1 1 d .
O7 O 0.7309(5) 0.5849(4) 0.1788(3) 0.0365(15) Uani 1 1 d .
O8 O 0.9578(6) 0.5684(4) 0.1733(4) 0.0439(17) Uani 1 1 d .
O9 O 0.5587(6) 0.4508(4) 0.8541(4) 0.0445(17) Uani 1 1 d .
O10 O 0.7713(6) 0.4055(4) 0.8902(4) 0.0456(17) Uani 1 1 d .
O11 O 1.4432(6) -0.3412(4) 0.8470(4) 0.0463(18) Uani 1 1 d .
O12 O 1.6641(6) -0.3650(4) 0.8740(3) 0.0382(15) Uani 1 1 d .
O1W O 0.9334(7) 0.5411(5) 0.9199(4) 0.063(2) Uani 1 1 d .
O2W O 0.5215(6) 0.4604(4) 0.7201(3) 0.0421(16) Uani 1 1 d .
O3W O 0.2398(6) 0.5691(5) 0.6914(4) 0.0541(19) Uani 1 1 d .
O4W O 0.2731(7) 0.5225(5) 0.9206(3) 0.0563(19) Uani 1 1 d .
O5W O 0.4271(11) 0.5326(6) 0.5848(5) 0.101(3) Uani 1 1 d .
O6W O 0.5000 0.5000 0.0000 0.123(6) Uani 1 2 d S
O7W O 0.8972(13) 0.3255(7) 0.0263(5) 0.125(4) Uani 1 1 d .
O8W O 0.1766(17) 0.3437(9) 0.9955(7) 0.180(6) Uani 1 1 d .

loop_
_atom_site_aniso_label
_atom_site_aniso_U_11
_atom_site_aniso_U_22
_atom_site_aniso_U_33
_atom_site_aniso_U_23
_atom_site_aniso_U_13
_atom_site_aniso_U_12
Br1 0.0420(5) 0.0518(6) 0.0531(7) -0.0203(5) -0.0014(5) -0.0095(5)
Br2 0.0495(6) 0.0489(6) 0.0735(9) -0.0085(6) -0.0062(6) 0.0007(5)
Br3 0.0513(6) 0.0541(7) 0.0744(9) -0.0184(6) -0.0175(6) -0.0164(5)
Br4 0.0372(5) 0.0370(5) 0.0427(6) -0.0122(5) 0.0012(4) -0.0114(4)
Br5 0.0499(6) 0.0889(9) 0.0705(9) -0.0508(7) -0.0016(6) -0.0110(6)
Br6 0.0417(5) 0.0352(5) 0.0486(7) -0.0102(5) -0.0029(5) -0.0028(4)
C1 0.030(5) 0.024(4) 0.032(6) 0.000(4) -0.001(4) 0.001(4)
C2 0.023(4) 0.016(4) 0.031(5) -0.003(4) -0.006(4) -0.004(3)
C3 0.027(4) 0.037(5) 0.041(6) -0.016(5) -0.001(4) -0.010(4)
C4 0.022(4) 0.042(5) 0.057(7) -0.015(5) 0.007(5) -0.017(4)
C5 0.036(5) 0.046(6) 0.037(6) -0.005(5) 0.008(5) -0.017(4)
C6 0.036(5) 0.031(5) 0.028(5) -0.004(4) -0.004(4) -0.010(4)
C7 0.034(5) 0.034(5) 0.036(6) -0.006(5) -0.006(4) -0.005(4)
C8 0.030(5) 0.045(6) 0.046(6) -0.015(5) 0.002(4) -0.012(4)
C9 0.024(4) 0.053(6) 0.055(7) -0.030(6) -0.001(4) -0.007(4)
C10 0.064(7) 0.065(7) 0.062(8) -0.048(6) 0.021(6) -0.023(6)
C11 0.040(6) 0.094(9) 0.079(9) -0.049(8) 0.026(6) -0.026(6)
C12 0.039(6) 0.080(8) 0.068(8) -0.027(7) 0.007(6) -0.033(6)
C13 0.030(5) 0.020(4) 0.040(6) -0.008(4) -0.005(4) 0.002(4)
C14 0.023(4) 0.021(4) 0.032(5) -0.012(4) -0.005(4) 0.002(3)
C15 0.022(4) 0.036(5) 0.048(6) -0.012(5) 0.005(4) -0.002(4)
C16 0.027(5) 0.046(6) 0.056(7) 0.000(5) 0.006(5) -0.024(4)
C17 0.051(6) 0.045(6) 0.045(7) 0.001(5) -0.016(5) -0.010(5)
C18 0.018(4) 0.027(4) 0.042(6) -0.011(4) -0.005(4) -0.007(3)
C19 0.024(4) 0.017(4) 0.037(6) -0.003(4) -0.004(4) -0.004(3)
C20 0.019(4) 0.031(5) 0.028(5) -0.001(4) -0.002(4) -0.006(3)
C21 0.025(4) 0.027(5) 0.057(7) -0.010(5) -0.002(4) -0.002(4)
C22 0.052(6) 0.039(6) 0.066(8) -0.027(6) -0.004(6) -0.015(5)
C23 0.031(5) 0.043(6) 0.071(8) -0.027(6) -0.009(5) -0.014(4)
C24 0.022(4) 0.037(5) 0.033(6) -0.003(4) 0.006(4) -0.008(4)
C25 0.034(5) 0.026(5) 0.033(6) -0.004(4) -0.005(4) -0.008(4)
C26 0.021(4) 0.025(4) 0.043(6) -0.005(4) -0.002(4) -0.005(3)
C27 0.028(5) 0.031(5) 0.080(8) -0.006(5) -0.010(5) 0.004(4)
C28 0.037(6) 0.038(6) 0.087(9) 0.003(6) -0.009(6) -0.014(5)
C29 0.043(6) 0.037(5) 0.049(7) 0.002(5) -0.011(5) -0.021(4)
C30 0.025(4) 0.030(5) 0.044(6) -0.010(4) -0.003(4) -0.007(4)
C31 0.018(4) 0.031(5) 0.045(6) -0.018(4) 0.003(4) 0.001(4)
C32 0.023(4) 0.034(5) 0.044(6) -0.015(4) -0.006(4) -0.004(4)
C33 0.026(4) 0.032(5) 0.064(7) -0.026(5) -0.002(4) -0.006(4)
C34 0.045(6) 0.025(5) 0.067(8) -0.013(5) -0.006(5) -0.012(4)
C35 0.034(5) 0.041(6) 0.061(7) -0.013(5) -0.010(5) -0.011(4)
C36 0.020(4) 0.040(5) 0.049(6) -0.017(5) -0.001(4) -0.001(4)
Cu1 0.0624(8) 0.0672(9) 0.0422(8) -0.0030(7) -0.0148(7) -0.0185(7)
Cu2 0.0532(8) 0.0559(8) 0.0870(12) -0.0303(8) -0.0031(8) -0.0184(7)
Cu3 0.0412(7) 0.0425(8) 0.1010(13) -0.0057(8) -0.0190(8) 0.0106(6)
Cu4 0.0352(7) 0.0788(10) 0.0939(12) -0.0525(9) 0.0066(7) -0.0019(6)
Cu5 0.0559(8) 0.0368(7) 0.0787(11) -0.0150(7) 0.0048(7) 0.0110(6)
Cu6 0.0450(7) 0.0508(8) 0.0834(11) -0.0279(8) -0.0122(7) 0.0122(6)
Eu1 0.0163(2) 0.0204(2) 0.0417(3) -0.0057(2) -0.00270(19) -0.00312(16)
Eu2 0.0156(2) 0.0216(2) 0.0377(3) -0.0054(2) -0.00486(18) -0.00328(16)
N1 0.036(4) 0.039(4) 0.038(5) -0.005(4) -0.001(4) -0.011(3)
N2 0.040(5) 0.051(5) 0.051(6) -0.023(5) 0.008(4) -0.013(4)
N3 0.028(4) 0.023(4) 0.044(5) -0.002(3) -0.007(3) -0.004(3)
N4 0.030(4) 0.034(4) 0.064(6) -0.022(4) -0.001(4) -0.007(3)
N5 0.034(4) 0.024(4) 0.042(5) -0.008(4) 0.004(4) -0.005(3)
N6 0.041(5) 0.040(5) 0.060(6) -0.023(4) -0.012(4) 0.006(4)
O1 0.037(4) 0.052(4) 0.050(5) 0.004(4) -0.016(3) 0.000(3)
O2 0.030(3) 0.040(4) 0.047(4) 0.013(3) -0.003(3) -0.016(3)
O3 0.034(3) 0.058(4) 0.063(5) -0.023(4) 0.006(3) -0.018(3)
O4 0.028(3) 0.053(4) 0.055(5) -0.021(4) 0.000(3) -0.019(3)
O5 0.024(3) 0.033(3) 0.052(4) -0.002(3) -0.008(3) 0.004(3)
O6 0.024(3) 0.030(3) 0.079(5) -0.006(3) -0.006(3) -0.013(3)
O7 0.028(3) 0.029(3) 0.057(5) -0.015(3) -0.004(3) -0.009(3)
O8 0.025(3) 0.042(4) 0.067(5) -0.027(4) -0.006(3) 0.006(3)
O9 0.041(4) 0.024(3) 0.066(5) -0.009(3) -0.029(3) 0.011(3)
O10 0.037(4) 0.033(4) 0.062(5) 0.004(3) -0.012(3) -0.015(3)
O11 0.027(3) 0.040(4) 0.084(6) -0.035(4) 0.002(3) -0.012(3)
O12 0.026(3) 0.040(4) 0.049(4) -0.019(3) -0.007(3) 0.006(3)
O1W 0.054(4) 0.069(5) 0.071(6) -0.026(4) -0.033(4) 0.003(4)
O2W 0.031(3) 0.051(4) 0.046(4) -0.021(3) 0.003(3) -0.004(3)
O3W 0.037(4) 0.080(5) 0.048(5) -0.014(4) -0.011(3) -0.016(3)
O4W 0.068(5) 0.063(5) 0.036(4) -0.012(4) 0.000(4) -0.011(4)
O5W 0.137(8) 0.087(7) 0.079(7) -0.030(6) 0.029(6) -0.031(6)
O6W 0.099(10) 0.199(16) 0.057(9) -0.020(10) -0.030(8) -0.007(11)
O7W 0.176(11) 0.106(8) 0.089(8) -0.037(7) -0.014(7) 0.000(7)
O8W 0.263(17) 0.144(11) 0.114(11) -0.050(9) 0.041(11) -0.011(11)

loop_
_atom_type_symbol
_atom_type_description
_atom_type_scat_dispersion_real
_atom_type_scat_dispersion_imag
_atom_type_scat_source
C C 0.0033 0.0016 'International Tables Vol C Tables 4.2.6.8 and 6.1.1.4'
H H 0.0000 0.0000 'International Tables Vol C Tables 4.2.6.8 and 6.1.1.4'
N N 0.0061 0.0033 'International Tables Vol C Tables 4.2.6.8 and 6.1.1.4'
O O 0.0106 0.0060 'International Tables Vol C Tables 4.2.6.8 and 6.1.1.4'
Cu Cu 0.3201 1.2651 'International Tables Vol C Tables 4.2.6.8 and 6.1.1.4'
Eu Eu -0.1578 3.6682 'International Tables Vol C Tables 4.2.6.8 and 6.1.1.4'
Br Br -0.2901 2.4595 'International Tables Vol C Tables 4.2.6.8 and 6.1.1.4'

loop_
_geom_angle_atom_site_label_1
_geom_angle_atom_site_label_2
_geom_angle_atom_site_label_3
_geom_angle
_geom_angle_site_symmetry_1
_geom_angle_site_symmetry_3
Cu1 Br1 Cu2 71.31(5) . .
Cu2 Br2 Cu4 69.86(5) . .
Cu4 Br3 Cu3 65.19(5) . .
Cu1 Br4 Cu3 65.36(5) . .
Cu1 Br4 Cu4 70.22(6) . .
Cu3 Br4 Cu4 61.68(4) . .
Cu6 Br5 Cu5 69.69(6) . .
Cu6 Br6 Cu5 87.22(6) . 2_757
Cu6 Br6 Cu5 62.30(5) . .
Cu5 Br6 Cu5 64.25(6) 2_757 .
O1 C1 O2 124.3(8) . .
O1 C1 C2 119.4(7) . .
O2 C1 C2 116.3(7) . .
C6 C2 C3 119.3(8) . .
C6 C2 C1 120.1(7) . .
C3 C2 C1 120.6(7) . .
C4 C3 C2 119.0(8) . .
C4 C3 H3 120.5 . .
C2 C3 H3 120.5 . .
C5 C4 C3 118.7(8) . .
C5 C4 H4 120.6 . .
C3 C4 H4 120.6 . .
C4 C5 N1 123.6(9) . .
C4 C5 H5 118.2 . .
N1 C5 H5 118.2 . .
N1 C6 C2 122.8(8) . .
N1 C6 H6 118.6 . .
C2 C6 H6 118.6 . .
O3 C7 O4 121.5(8) . .
O3 C7 C8 121.3(8) . .
O4 C7 C8 117.1(8) . .
O3 C7 Eu1 64.5(5) . 2_666
O4 C7 Eu1 57.2(4) . 2_666
C8 C7 Eu1 171.2(6) . 2_666
C12 C8 C9 117.7(9) . .
C12 C8 C7 123.7(8) . .
C9 C8 C7 118.6(8) . .
N2 C9 C8 122.5(8) . .
N2 C9 H9 118.7 . .
C8 C9 H9 118.7 . .
N2 C10 C11 122.8(9) . .
N2 C10 H10 118.6 . .
C11 C10 H10 118.6 . .
C12 C11 C10 118.7(9) . .
C12 C11 H11 120.7 . .
C10 C11 H11 120.7 . .
C11 C12 C8 119.9(9) . .
C11 C12 H12 120.1 . .
C8 C12 H12 120.1 . .
O6 C13 O5 124.5(8) . .
O6 C13 C14 117.6(7) . .
O5 C13 C14 117.8(7) . .
C18 C14 C15 118.3(7) . .
C18 C14 C13 119.9(7) . .
C15 C14 C13 121.7(7) . .
C16 C15 C14 117.9(8) . .
C16 C15 H15 121.0 . .
C14 C15 H15 121.0 . .
C15 C16 C17 120.9(8) . .
C15 C16 H16 119.5 . .
C17 C16 H16 119.5 . .
N3 C17 C16 122.4(9) . .
N3 C17 H17 118.8 . .
C16 C17 H17 118.8 . .
N3 C18 C14 123.8(7) . .
N3 C18 H18 118.1 . .
C14 C18 H18 118.1 . .
O7 C19 O8 122.9(7) . .
O7 C19 C20 118.3(7) . .
O8 C19 C20 118.9(7) . .
C21 C20 C24 117.6(8) . .
C21 C20 C19 119.7(7) . .
C24 C20 C19 122.7(7) . .
N4 C21 C20 122.9(8) . .
N4 C21 H21 118.5 . .
C20 C21 H21 118.5 . .
N4 C22 C23 121.7(8) . .
N4 C22 H22 119.2 . .
C23 C22 H22 119.2 . .
C24 C23 C22 120.1(8) . .
C24 C23 H23 119.9 . .
C22 C23 H23 119.9 . .
C23 C24 C20 119.2(8) . .
C23 C24 H24 120.4 . .
C20 C24 H24 120.4 . .
O9 C25 O10 121.8(8) . .
O9 C25 C26 120.6(7) . .
O10 C25 C26 117.5(7) . .
C30 C26 C27 119.5(8) . .
C30 C26 C25 120.3(7) . .
C27 C26 C25 120.2(7) . .
C28 C27 C26 117.7(8) . .
C28 C27 H27 121.2 . .
C26 C27 H27 121.2 . .
C29 C28 C27 118.6(9) . .
C29 C28 H28 120.7 . .
C27 C28 H28 120.7 . .
N5 C29 C28 124.5(8) . .
N5 C29 H29 117.8 . .
C28 C29 H29 117.8 . .
N5 C30 C26 123.7(7) . .
N5 C30 H30 118.1 . .
C26 C30 H30 118.1 . .
O11 C31 O12 126.7(8) . .
O11 C31 C32 116.7(7) . .
O12 C31 C32 116.5(7) . .
C36 C32 C33 118.5(8) . .
C36 C32 C31 122.7(7) . .
C33 C32 C31 118.8(7) . .
N6 C33 C32 122.4(8) . .
N6 C33 H33 118.8 . .
C32 C33 H33 118.8 . .
C35 C34 N6 124.6(8) . .
C35 C34 H34 117.7 . .
N6 C34 H34 117.7 . .
C34 C35 C36 118.9(8) . .
C34 C35 H35 120.6 . .
C36 C35 H35 120.6 . .
C32 C36 C35 118.8(8) . .
C32 C36 H36 120.6 . .
C35 C36 H36 120.6 . .
N1 Cu1 Br4 116.6(2) . .
N1 Cu1 Br1 113.9(2) . .
Br4 Cu1 Br1 126.66(7) . .
N2 Cu2 Br2 118.8(2) . .
N2 Cu2 Br1 110.5(2) . .
Br2 Cu2 Br1 119.31(7) . .
N3 Cu3 Br3 116.0(2) . .
N3 Cu3 Br4 116.9(2) . .
Br3 Cu3 Br4 109.21(6) . .
N4 Cu4 Br3 115.2(2) . .
N4 Cu4 Br4 107.2(2) . .
Br3 Cu4 Br4 108.68(6) . .
N4 Cu4 Br2 98.5(2) . .
Br3 Cu4 Br2 107.27(7) . .
Br4 Cu4 Br2 120.09(7) . .
N5 Cu5 Br5 128.8(2) . .
N5 Cu5 Br6 107.7(2) . 2_757
Br5 Cu5 Br6 101.62(6) . 2_757
N5 Cu5 Br6 100.1(2) . .
Br5 Cu5 Br6 103.66(6) . .
Br6 Cu5 Br6 115.76(6) 2_757 .
N5 Cu5 Cu5 116.2(2) . 2_757
Br5 Cu5 Cu5 114.29(7) . 2_757
Br6 Cu5 Cu5 63.67(6) 2_757 2_757
Br6 Cu5 Cu5 52.09(5) . 2_757
N6 Cu6 Br6 121.9(2) . .
N6 Cu6 Br5 114.8(2) . .
Br6 Cu6 Br5 122.69(6) . .
O1 Eu1 O6 82.8(2) . 2_676
O1 Eu1 O8 145.8(2) . 2_766
O6 Eu1 O8 97.3(2) 2_676 2_766
O1 Eu1 O12 73.6(2) . 1_465
O6 Eu1 O12 85.9(2) 2_676 1_465
O8 Eu1 O12 140.6(2) 2_766 1_465
O1 Eu1 O10 117.6(2) . .
O6 Eu1 O10 155.0(2) 2_676 .
O8 Eu1 O10 74.2(2) 2_766 .
O12 Eu1 O10 86.4(2) 1_465 .
O1 Eu1 O4 72.2(2) . 2_666
O6 Eu1 O4 125.4(2) 2_676 2_666
O8 Eu1 O4 80.4(2) 2_766 2_666
O12 Eu1 O4 128.80(19) 1_465 2_666
O10 Eu1 O4 77.1(2) . 2_666
O1 Eu1 O1W 141.3(2) . .
O6 Eu1 O1W 78.1(2) 2_676 .
O8 Eu1 O1W 70.7(2) 2_766 .
O12 Eu1 O1W 71.7(2) 1_465 .
O10 Eu1 O1W 76.9(2) . .
O4 Eu1 O1W 145.3(2) 2_666 .
O1 Eu1 O3 77.5(2) . 2_666
O6 Eu1 O3 76.3(2) 2_676 2_666
O8 Eu1 O3 69.4(2) 2_766 2_666
O12 Eu1 O3 147.7(2) 1_465 2_666
O10 Eu1 O3 120.2(2) . 2_666
O4 Eu1 O3 51.58(19) 2_666 2_666
O1W Eu1 O3 128.6(2) . 2_666
O1 Eu1 C7 74.3(2) . 2_666
O6 Eu1 C7 100.9(2) 2_676 2_666
O8 Eu1 C7 72.1(2) 2_766 2_666
O12 Eu1 C7 146.1(2) 1_465 2_666
O10 Eu1 C7 98.7(2) . 2_666
O4 Eu1 C7 26.3(2) 2_666 2_666
O1W Eu1 C7 142.2(2) . 2_666
O3 Eu1 C7 25.3(2) 2_666 2_666
O5 Eu2 O9 149.5(2) 2_576 .
O5 Eu2 O7 96.2(2) 2_576 2_666
O9 Eu2 O7 86.1(2) . 2_666
O5 Eu2 O11 81.1(2) 2_576 1_465
O9 Eu2 O11 79.5(2) . 1_465
O7 Eu2 O11 144.0(2) 2_666 1_465
O5 Eu2 O2 89.9(2) 2_576 .
O9 Eu2 O2 107.3(2) . .
O7 Eu2 O2 141.2(2) 2_666 .
O11 Eu2 O2 74.8(2) 1_465 .
O5 Eu2 O2W 141.3(2) 2_576 .
O9 Eu2 O2W 69.0(2) . .
O7 Eu2 O2W 78.9(2) 2_666 .
O11 Eu2 O2W 124.60(19) 1_465 .
O2 Eu2 O2W 72.9(2) . .
O5 Eu2 O4W 73.1(2) 2_576 .
O9 Eu2 O4W 78.5(2) . .
O7 Eu2 O4W 73.5(2) 2_666 .
O11 Eu2 O4W 71.4(2) 1_465 .
O2 Eu2 O4W 144.0(2) . .
O2W Eu2 O4W 138.4(2) . .
O5 Eu2 O3W 70.5(2) 2_576 .
O9 Eu2 O3W 138.3(2) . .
O7 Eu2 O3W 74.2(2) 2_666 .
O11 Eu2 O3W 135.7(2) 1_465 .
O2 Eu2 O3W 72.0(2) . .
O2W Eu2 O3W 71.3(2) . .
O4W Eu2 O3W 127.4(2) . .
C6 N1 C5 116.6(8) . .
C6 N1 Cu1 118.7(6) . .
C5 N1 Cu1 123.7(6) . .
C10 N2 C9 118.4(8) . .
C10 N2 Cu2 123.3(7) . .
C9 N2 Cu2 118.0(6) . .
C17 N3 C18 116.6(7) . .
C17 N3 Cu3 120.6(6) . .
C18 N3 Cu3 122.5(5) . .
C21 N4 C22 118.5(8) . .
C21 N4 Cu4 118.8(6) . .
C22 N4 Cu4 122.0(6) . .
C29 N5 C30 116.0(7) . .
C29 N5 Cu5 120.7(6) . .
C30 N5 Cu5 123.1(5) . .
C34 N6 C33 116.9(8) . .
C34 N6 Cu6 124.2(6) . .
C33 N6 Cu6 117.9(6) . .
C1 O1 Eu1 171.3(6) . .
C1 O2 Eu2 126.4(5) . .
C7 O3 Eu1 90.2(5) . 2_666
C7 O4 Eu1 96.5(5) . 2_666
C13 O5 Eu2 151.7(6) . 2_576
C13 O6 Eu1 143.7(5) . 2_676
C19 O7 Eu2 140.5(5) . 2_666
C19 O8 Eu1 157.5(6) . 2_766
C25 O9 Eu2 172.2(5) . .
C25 O10 Eu1 117.1(5) . .
C31 O11 Eu2 145.4(5) . 1_645
C31 O12 Eu1 133.7(6) . 1_645

loop_
_geom_bond_atom_site_label_1
_geom_bond_atom_site_label_2
_geom_bond_distance
_geom_bond_site_symmetry_2
Br1 Cu1 2.3961(17) .
Br1 Cu2 2.4175(17) .
Br2 Cu2 2.4162(17) .
Br2 Cu4 2.631(2) .
Br3 Cu4 2.4214(17) .
Br3 Cu3 2.4305(19) .
Br4 Cu1 2.3823(16) .
Br4 Cu3 2.5368(16) .
Br4 Cu4 2.5618(17) .
Br5 Cu6 2.3644(17) .
Br5 Cu5 2.4088(17) .
Br6 Cu6 2.3584(16) .
Br6 Cu5 2.5098(18) 2_757
Br6 Cu5 2.8511(17) .
C1 O1 1.233(10) .
C1 O2 1.263(9) .
C1 C2 1.497(11) .
C2 C6 1.359(11) .
C2 C3 1.384(10) .
C3 C4 1.381(12) .
C3 H3 0.9300 .
C4 C5 1.347(12) .
C4 H4 0.9300 .
C5 N1 1.367(11) .
C5 H5 0.9300 .
C6 N1 1.350(11) .
C6 H6 0.9300 .
C7 O3 1.244(10) .
C7 O4 1.296(10) .
C7 C8 1.490(12) .
C7 Eu1 2.907(9) 2_666
C8 C12 1.365(12) .
C8 C9 1.405(12) .
C9 N2 1.318(11) .
C9 H9 0.9300 .
C10 N2 1.308(11) .
C10 C11 1.393(14) .
C10 H10 0.9300 .
C11 C12 1.347(14) .
C11 H11 0.9300 .
C12 H12 0.9300 .
C13 O6 1.243(9) .
C13 O5 1.251(9) .
C13 C14 1.492(11) .
C14 C18 1.371(10) .
C14 C15 1.389(11) .
C15 C16 1.347(12) .
C15 H15 0.9300 .
C16 C17 1.372(12) .
C16 H16 0.9300 .
C17 N3 1.333(11) .
C17 H17 0.9300 .
C18 N3 1.344(10) .
C18 H18 0.9300 .
C19 O7 1.230(9) .
C19 O8 1.256(9) .
C19 C20 1.472(11) .
C20 C21 1.389(11) .
C20 C24 1.394(11) .
C21 N4 1.342(11) .
C21 H21 0.9300 .
C22 N4 1.344(11) .
C22 C23 1.374(12) .
C22 H22 0.9300 .
C23 C24 1.370(12) .
C23 H23 0.9300 .
C24 H24 0.9300 .
C25 O9 1.258(9) .
C25 O10 1.262(9) .
C25 C26 1.498(11) .
C26 C30 1.367(11) .
C26 C27 1.386(11) .
C27 C28 1.382(12) .
C27 H27 0.9300 .
C28 C29 1.379(12) .
C28 H28 0.9300 .
C29 N5 1.331(10) .
C29 H29 0.9300 .
C30 N5 1.342(10) .
C30 H30 0.9300 .
C31 O11 1.244(9) .
C31 O12 1.256(9) .
C31 C32 1.513(11) .
C32 C36 1.368(11) .
C32 C33 1.392(11) .
C33 N6 1.340(10) .
C33 H33 0.9300 .
C34 C35 1.334(12) .
C34 N6 1.333(11) .
C34 H34 0.9300 .
C35 C36 1.385(12) .
C35 H35 0.9300 .
C36 H36 0.9300 .
Cu1 N1 2.011(7) .
Cu2 N2 2.032(8) .
Cu3 N3 1.970(6) .
Cu4 N4 2.011(7) .
Cu5 N5 1.991(7) .
Cu5 Br6 2.5098(17) 2_757
Cu5 Cu5 2.865(3) 2_757
Cu6 N6 1.989(7) .
Eu1 O1 2.324(6) .
Eu1 O6 2.326(5) 2_676
Eu1 O8 2.346(5) 2_766
Eu1 O12 2.377(5) 1_465
Eu1 O10 2.393(6) .
Eu1 O4 2.459(6) 2_666
Eu1 O1W 2.482(7) .
Eu1 O3 2.624(7) 2_666
Eu1 C7 2.907(9) 2_666
Eu2 O5 2.321(5) 2_576
Eu2 O9 2.329(5) .
Eu2 O7 2.335(5) 2_666
Eu2 O11 2.380(6) 1_465
Eu2 O2 2.389(6) .
Eu2 O2W 2.492(6) .
Eu2 O4W 2.513(7) .
Eu2 O3W 2.532(6) .
O3 Eu1 2.624(7) 2_666
O4 Eu1 2.459(6) 2_666
O5 Eu2 2.321(5) 2_576
O6 Eu1 2.326(5) 2_676
O7 Eu2 2.335(5) 2_666
O8 Eu1 2.346(5) 2_766
O11 Eu2 2.380(6) 1_645
O12 Eu1 2.378(5) 1_645
